data_7009566
loop_
_publ_author_name
'Bruce, Michael I.'
'Hall, Ben C.'
'Skelton, Brian W.'
'White, Allan H.'
'Zaitseva, Natasha N.'

_publ_section_title
;
 Oligomerisation of alkynes at a pentamethylcyclopentadienylruthenium
 centre&#x200A;&#x2020;
;
_journal_issue 14
_journal_name_full 'Journal of the Chemical Society, Dalton Transactions'
_journal_page_first 2279
_journal_paper_doi 10.1039/b001981j
_journal_year 2000
_chemical_formula_sum 'C45 H45 O4 P Ru'
_chemical_formula_weight 781.89
_space_group_IT_number 2
_symmetry_cell_setting triclinic
_symmetry_space_group_name_Hall '-P 1'
_symmetry_space_group_name_H-M 'P -1'
_cell_angle_alpha 76.63(7)
_cell_angle_beta 83.96(6)
_cell_angle_gamma 84.66(7)
_cell_formula_units_Z 4
_cell_length_a 22.793(16)
_cell_length_b 18.423(19)
_cell_length_c 9.378(7)
_cell_measurement_reflns_used 10
_cell_measurement_temperature 293
_cell_measurement_theta_max 19.3
_cell_measurement_theta_min 11.2
_cell_volume 3800(6)
_computing_cell_refinement 'Enraf Nonius software'
_computing_data_collection 'Enraf Nonius software'
_computing_data_reduction xtal
_computing_molecular_graphics xtal
_computing_publication_material 'xtal BONDLA CIFIO'
_computing_structure_refinement xtal
_computing_structure_solution xtal
_diffrn_ambient_temperature 293
_diffrn_measurement_device_type
;
    CAD4 diffractometer
;
_diffrn_measurement_method '2\q-\w scans'
_diffrn_radiation_detector 'single counter'
_diffrn_radiation_monochromator graphite
_diffrn_radiation_source 'sealed tube'
_diffrn_radiation_type 'Mo K\a'
_diffrn_radiation_wavelength .71073
_diffrn_reflns_av_R_equivalents .068
_diffrn_reflns_limit_h_max 27
_diffrn_reflns_limit_h_min -27
_diffrn_reflns_limit_k_max 21
_diffrn_reflns_limit_k_min -21
_diffrn_reflns_limit_l_max 10
_diffrn_reflns_limit_l_min -10
_diffrn_reflns_number 26679
_diffrn_reflns_theta_max 25.01
_diffrn_reflns_theta_min 1.4
_diffrn_standards_decay_% 0
_diffrn_standards_interval_time 60
_diffrn_standards_number 10
_exptl_absorpt_coefficient_mu .497
_exptl_absorpt_correction_T_max .92
_exptl_absorpt_correction_T_min .85
_exptl_absorpt_correction_type gaussian
_exptl_absorpt_process_details
;
 XTAL absorb                   
;
_exptl_crystal_density_diffrn 1.367
_exptl_crystal_description prism
_exptl_crystal_F_000 1624
_exptl_crystal_size_max .8
_exptl_crystal_size_mid .23
_exptl_crystal_size_min .19
_refine_diff_density_max 1.42
_refine_diff_density_min -.92
_refine_ls_goodness_of_fit_all 1.403
_refine_ls_goodness_of_fit_ref 1.547
_refine_ls_hydrogen_treatment noref
_refine_ls_matrix_type atomblock
_refine_ls_number_constraints 0
_refine_ls_number_parameters 921
_refine_ls_number_reflns 8094
_refine_ls_number_restraints 0
_refine_ls_R_factor_all .086
_refine_ls_R_factor_gt .048
_refine_ls_shift/su_max .057
_refine_ls_shift/su_mean .0026
_refine_ls_structure_factor_coef F
_refine_ls_weighting_scheme sigma
_refine_ls_wR_factor_all .067
_refine_ls_wR_factor_ref .056
_reflns_limit_h_max 27
_reflns_limit_h_min 0
_reflns_limit_k_max 21
_reflns_limit_k_min -21
_reflns_limit_l_max 10
_reflns_limit_l_min -10
_reflns_number_gt 8094
_reflns_number_observed 8094
_reflns_number_total 13344
_reflns_threshold_expression 'I    > 3.00 sig(I   )'
_cod_data_source_file b001981j.txt
_cod_data_source_block br589
_cod_original_sg_symbol_Hall -p_1
_cod_original_sg_symbol_H-M P_-1
_cod_original_formula_sum 'C45 H45 O4 P1 Ru1'
_cod_database_code 7009566

loop_
_symmetry_equiv_pos_as_xyz
+x,+y,+z
-x,-y,-z

loop_
_atom_site_label
_atom_site_fract_x
_atom_site_fract_y
_atom_site_fract_z
_atom_site_U_iso_or_equiv
_atom_site_adp_type
_atom_site_calc_flag
_atom_site_calc_attached_atom
_atom_site_occupancy
_atom_site_disorder_assembly
_atom_site_disorder_group
Ru1 .85168(2) .25500(2) .68380(4) .0407(3) Uani ? ? 1.00000 ? ?
Ru2 .37574(2) .29490(2) .69167(4) .0384(3) Uani ? ? 1.00000 ? ?
P1 .94898(6) .26597(7) .58116(14) .0411(10) Uani ? ? 1.00000 ? ?
C1111 .9795(2) .1919(3) .4892(6) .045(4) Uani ? ? 1.00000 ? ?
C1112 1.0305(3) .1487(3) .5279(8) .074(6) Uani ? ? 1.00000 ? ?
C1113 1.0508(4) .0914(4) .4581(10) .102(8) Uani ? ? 1.00000 ? ?
C1114 1.0208(4) .0773(4) .3504(8) .092(7) Uani ? ? 1.00000 ? ?
C1115 .9707(3) .1191(4) .3149(8) .084(7) Uani ? ? 1.00000 ? ?
C1116 .9494(3) .1755(3) .3815(7) .065(5) Uani ? ? 1.00000 ? ?
C1121 .9582(2) .3515(3) .4357(6) .047(4) Uani ? ? 1.00000 ? ?
C1122 .9434(3) .4186(3) .4776(7) .073(6) Uani ? ? 1.00000 ? ?
C1123 .9469(4) .4867(4) .3768(9) .097(7) Uani ? ? 1.00000 ? ?
C1124 .9639(4) .4875(4) .2351(9) .109(8) Uani ? ? 1.00000 ? ?
C1125 .9793(4) .4221(5) .1918(9) .114(8) Uani ? ? 1.00000 ? ?
C1126 .9763(3) .3534(4) .2917(7) .075(6) Uani ? ? 1.00000 ? ?
C1131 1.0084(2) .2754(3) .6911(6) .045(4) Uani ? ? 1.00000 ? ?
C1132 1.0019(3) .2532(3) .8433(6) .056(5) Uani ? ? 1.00000 ? ?
C1133 1.0476(3) .2602(4) .9244(7) .075(6) Uani ? ? 1.00000 ? ?
C1134 1.0993(3) .2865(4) .8600(7) .075(6) Uani ? ? 1.00000 ? ?
C1135 1.1063(3) .3086(4) .7098(7) .068(6) Uani ? ? 1.00000 ? ?
C1136 1.0616(3) .3035(3) .6251(6) .058(5) Uani ? ? 1.00000 ? ?
C11 .8185(2) .3519(3) .3658(5) .045(4) Uani ? ? 1.00000 ? ?
C111 .7796(2) .3614(3) .2519(6) .045(4) Uani ? ? 1.00000 ? ?
O111 .7474(2) .3170(2) .2332(5) .076(4) Uani ? ? 1.00000 ? ?
O112 .78214(17) .43001(19) .1615(4) .056(3) Uani ? ? 1.00000 ? ?
C112 .7410(3) .4486(4) .0516(7) .075(6) Uani ? ? 1.00000 ? ?
C12 .8230(2) .2897(3) .4731(5) .041(4) Uani ? ? 1.00000 ? ?
C13 .8114(2) .2182(3) .5281(6) .045(4) Uani ? ? 1.00000 ? ?
C14 .8068(2) .1444(3) .5388(6) .050(4) Uani ? ? 1.00000 ? ?
C141 .7739(3) .1116(3) .4467(6) .051(4) Uani ? ? 1.00000 ? ?
C142 .7240(3) .1485(3) .3852(7) .057(5) Uani ? ? 1.00000 ? ?
C143 .6925(3) .1154(4) .3017(8) .071(6) Uani ? ? 1.00000 ? ?
C144 .7099(3) .0460(4) .2800(8) .080(6) Uani ? ? 1.00000 ? ?
C145 .7588(3) .0094(4) .3378(8) .085(7) Uani ? ? 1.00000 ? ?
C146 .7912(3) .0408(4) .4212(8) .079(6) Uani ? ? 1.00000 ? ?
C15 .8403(3) .1008(3) .6555(7) .056(5) Uani ? ? 1.00000 ? ?
C16 .8687(2) .1390(3) .7290(6) .046(4) Uani ? ? 1.00000 ? ?
C161 .9064(3) .0947(3) .8426(7) .058(5) Uani ? ? 1.00000 ? ?
O161 .9547(2) .1081(3) .8607(6) .095(5) Uani ? ? 1.00000 ? ?
O162 .88121(19) .0333(2) .9198(5) .081(4) Uani ? ? 1.00000 ? ?
C162 .9166(4) -.0150(4) 1.0319(10) .118(9) Uani ? ? 1.00000 ? ?
C163 .8868(5) -.0751(7) 1.1004(14) .188(14) Uani ? ? 1.00000 ? ?
C101 .7641(3) .3050(4) .7594(6) .062(5) Uani ? ? 1.00000 ? ?
C1011 .7087(3) .3150(5) .6795(9) .093(7) Uani ? ? 1.00000 ? ?
C102 .8039(3) .3606(3) .7490(6) .058(5) Uani ? ? 1.00000 ? ?
C1021 .7965(4) .4396(4) .6604(8) .088(7) Uani ? ? 1.00000 ? ?
C103 .8457(3) .3321(3) .8534(7) .061(5) Uani ? ? 1.00000 ? ?
C1031 .8892(3) .3779(4) .8961(8) .085(7) Uani ? ? 1.00000 ? ?
C104 .8326(3) .2581(3) .9261(6) .062(5) Uani ? ? 1.00000 ? ?
C1041 .8576(3) .2126(5) 1.0627(7) .093(7) Uani ? ? 1.00000 ? ?
C105 .7804(3) .2417(4) .8670(7) .067(5) Uani ? ? 1.00000 ? ?
C1051 .7465(4) .1741(5) .9211(10) .111(9) Uani ? ? 1.00000 ? ?
P2 .45174(7) .20861(8) .63752(16) .0473(11) Uani ? ? 1.00000 ? ?
C2111 .4284(2) .1336(3) .5645(6) .048(4) Uani ? ? 1.00000 ? ?
C2112 .4451(3) .0587(3) .6174(7) .060(5) Uani ? ? 1.00000 ? ?
C2113 .4261(3) .0048(3) .5563(9) .082(6) Uani ? ? 1.00000 ? ?
C2114 .3915(3) .0237(4) .4439(9) .082(7) Uani ? ? 1.00000 ? ?
C2115 .3742(3) .0974(4) .3882(8) .077(6) Uani ? ? 1.00000 ? ?
C2116 .3925(3) .1525(3) .4486(7) .062(5) Uani ? ? 1.00000 ? ?
C2121 .5081(2) .2495(3) .4917(6) .052(4) Uani ? ? 1.00000 ? ?
C2122 .5435(3) .3005(3) .5236(9) .079(6) Uani ? ? 1.00000 ? ?
C2123 .5891(3) .3297(4) .4220(9) .092(7) Uani ? ? 1.00000 ? ?
C2124 .5980(3) .3103(5) .2893(9) .101(7) Uani ? ? 1.00000 ? ?
C2125 .5630(3) .2608(4) .2571(8) .090(7) Uani ? ? 1.00000 ? ?
C2126 .5182(3) .2305(4) .3578(7) .068(5) Uani ? ? 1.00000 ? ?
C2131 .5004(3) .1600(3) .7799(7) .057(5) Uani ? ? 1.00000 ? ?
C2132 .4775(3) .1409(3) .9261(7) .074(6) Uani ? ? 1.00000 ? ?
C2133 .5131(3) .1009(4) 1.0311(8) .086(7) Uani ? ? 1.00000 ? ?
C2134 .5701(4) .0797(4) .9965(9) .093(7) Uani ? ? 1.00000 ? ?
C2135 .5936(3) .0971(4) .8547(9) .089(7) Uani ? ? 1.00000 ? ?
C2136 .5586(3) .1374(3) .7431(8) .073(6) Uani ? ? 1.00000 ? ?
C21 .4115(2) .3874(3) .3626(5) .046(4) Uani ? ? 1.00000 ? ?
C211 .3897(2) .4325(3) .2294(6) .046(4) Uani ? ? 1.00000 ? ?
O211 .34019(18) .4385(3) .1916(5) .080(4) Uani ? ? 1.00000 ? ?
O212 .43335(17) .4718(2) .1476(4) .066(3) Uani ? ? 1.00000 ? ?
C212 .4169(3) .5231(4) .0156(7) .081(6) Uani ? ? 1.00000 ? ?
C22 .3752(2) .3453(3) .4683(5) .037(4) Uani ? ? 1.00000 ? ?
C23 .3238(2) .3151(3) .5154(5) .040(4) Uani ? ? 1.00000 ? ?
C24 .2754(2) .2778(3) .5211(6) .047(4) Uani ? ? 1.00000 ? ?
C241 .2312(2) .2926(3) .4134(6) .051(4) Uani ? ? 1.00000 ? ?
C242 .2202(3) .3634(3) .3313(7) .065(5) Uani ? ? 1.00000 ? ?
C243 .1769(3) .3792(4) .2319(8) .081(6) Uani ? ? 1.00000 ? ?
C244 .1429(3) .3259(5) .2171(8) .090(7) Uani ? ? 1.00000 ? ?
C245 .1538(3) .2530(5) .2961(8) .099(8) Uani ? ? 1.00000 ? ?
C246 .1968(3) .2368(4) .3959(8) .084(7) Uani ? ? 1.00000 ? ?
C25 .2712(3) .2180(3) .6531(6) .050(4) Uani ? ? 1.00000 ? ?
C26 .3167(2) .2101(3) .7407(6) .044(4) Uani ? ? 1.00000 ? ?
C261 .3165(3) .1444(3) .8626(6) .055(5) Uani ? ? 1.00000 ? ?
O261 .3585(2) .1033(3) .8972(7) .122(6) Uani ? ? 1.00000 ? ?
O262 .2646(2) .1293(3) .9291(6) .108(5) Uani ? ? 1.00000 ? ?
C262 .2639(4) .0634(5) 1.0551(10) .130(9) Uani ? ? 1.00000 ? ?
C263 .2336(7) .0852(7) 1.1746(11) .196(15) Uani ? ? 1.00000 ? ?
C201 .3476(3) .4096(3) .7263(6) .049(4) Uani ? ? 1.00000 ? ?
C2011 .3166(3) .4700(3) .6192(7) .072(6) Uani ? ? 1.00000 ? ?
C202 .4090(3) .4003(3) .7395(6) .047(4) Uani ? ? 1.00000 ? ?
C2021 .4540(3) .4526(3) .6557(7) .071(6) Uani ? ? 1.00000 ? ?
C203 .4183(3) .3424(3) .8681(6) .059(5) Uani ? ? 1.00000 ? ?
C2031 .4767(4) .3232(4) .9328(9) .096(7) Uani ? ? 1.00000 ? ?
C204 .3637(3) .3143(3) .9256(6) .059(5) Uani ? ? 1.00000 ? ?
C2041 .3521(4) .2617(4) 1.0715(7) .098(7) Uani ? ? 1.00000 ? ?
C205 .3192(3) .3557(3) .8382(6) .055(5) Uani ? ? 1.00000 ? ?
C2051 .2538(3) .3508(5) .8723(9) .098(8) Uani ? ? 1.00000 ? ?
H1112 1.05378 .16026 .60016 .09700 Uiso ? ? 1.00000 ? ?
H1113 1.08532 .05935 .49389 .12500 Uiso ? ? 1.00000 ? ?
H1114 1.03550 .03711 .29992 .11400 Uiso ? ? 1.00000 ? ?
H1115 .95077 .11022 .23411 .10600 Uiso ? ? 1.00000 ? ?
H1116 .91279 .20542 .35292 .08300 Uiso ? ? 1.00000 ? ?
H1122 .93032 .41826 .57997 .09400 Uiso ? ? 1.00000 ? ?
H1123 .93698 .53299 .40857 .12400 Uiso ? ? 1.00000 ? ?
H1124 .96374 .53466 .15976 .12600 Uiso ? ? 1.00000 ? ?
H1125 .99238 .42579 .09131 .13600 Uiso ? ? 1.00000 ? ?
H1126 .98685 .30593 .25656 .09500 Uiso ? ? 1.00000 ? ?
H1132 .96504 .23327 .89186 .07400 Uiso ? ? 1.00000 ? ?
H1133 1.04194 .24495 1.03087 .09000 Uiso ? ? 1.00000 ? ?
H1134 1.13082 .28853 .92079 .09100 Uiso ? ? 1.00000 ? ?
H1135 1.14399 .32826 .66156 .08800 Uiso ? ? 1.00000 ? ?
H1136 1.06708 .31878 .51896 .07600 Uiso ? ? 1.00000 ? ?
H112a .75331 .48694 -.02836 .11000 Uiso ? ? 1.00000 ? ?
H112b .70238 .46293 .09202 .11000 Uiso ? ? 1.00000 ? ?
H112c .73653 .40452 .01287 .11000 Uiso ? ? 1.00000 ? ?
H11 .84240 .39254 .36554 .06000 Uiso ? ? 1.00000 ? ?
H142 .71115 .19806 .39889 .07600 Uiso ? ? 1.00000 ? ?
H143 .65771 .14186 .25892 .09000 Uiso ? ? 1.00000 ? ?
H144 .68703 .02189 .22719 .09900 Uiso ? ? 1.00000 ? ?
H145 .77230 -.03904 .31447 .10600 Uiso ? ? 1.00000 ? ?
H146 .82628 .01286 .46592 .10200 Uiso ? ? 1.00000 ? ?
H15 .84121 .04675 .68171 .07100 Uiso ? ? 1.00000 ? ?
H162a .95359 -.03175 .98910 .15900 Uiso ? ? 1.00000 ? ?
H162b .92448 .01253 1.10333 .15900 Uiso ? ? 1.00000 ? ?
H163a .90694 -.10768 1.17582 .23700 Uiso ? ? 1.00000 ? ?
H163b .84853 -.05836 1.14760 .23700 Uiso ? ? 1.00000 ? ?
H163c .87704 -.10227 1.03221 .23700 Uiso ? ? 1.00000 ? ?
H1011a .71785 .32956 .57525 .13500 Uiso ? ? 1.00000 ? ?
H1011b .68204 .35311 .70936 .13500 Uiso ? ? 1.00000 ? ?
H1011c .68987 .26992 .69972 .13500 Uiso ? ? 1.00000 ? ?
H1021a .76871 .46889 .70533 .14000 Uiso ? ? 1.00000 ? ?
H1021b .78536 .43978 .56276 .14000 Uiso ? ? 1.00000 ? ?
H1021c .83428 .46108 .64409 .14000 Uiso ? ? 1.00000 ? ?
H1031a .88265 .38435 .99389 .12900 Uiso ? ? 1.00000 ? ?
H1031b .89296 .42656 .83084 .12900 Uiso ? ? 1.00000 ? ?
H1031c .92815 .35226 .89320 .12900 Uiso ? ? 1.00000 ? ?
H1041a .89937 .22088 1.05461 .13400 Uiso ? ? 1.00000 ? ?
H1041b .85398 .16134 1.06866 .13400 Uiso ? ? 1.00000 ? ?
H1041c .83959 .22845 1.14869 .13400 Uiso ? ? 1.00000 ? ?
H1051a .73659 .15526 .83615 .16500 Uiso ? ? 1.00000 ? ?
H1051b .71086 .18360 .97491 .16500 Uiso ? ? 1.00000 ? ?
H1051c .76975 .13403 .97748 .16500 Uiso ? ? 1.00000 ? ?
H2112 .47087 .04472 .69904 .07900 Uiso ? ? 1.00000 ? ?
H2113 .43645 -.04810 .59706 .10100 Uiso ? ? 1.00000 ? ?
H2114 .37980 -.01587 .40275 .10400 Uiso ? ? 1.00000 ? ?
H2115 .34857 .11074 .30741 .10300 Uiso ? ? 1.00000 ? ?
H2116 .38081 .20543 .40864 .07900 Uiso ? ? 1.00000 ? ?
H2122 .53651 .31487 .61861 .10000 Uiso ? ? 1.00000 ? ?
H2123 .61343 .36522 .44438 .12200 Uiso ? ? 1.00000 ? ?
H2124 .62993 .33306 .22086 .12500 Uiso ? ? 1.00000 ? ?
H2125 .57088 .24809 .16325 .11700 Uiso ? ? 1.00000 ? ?
H2126 .49393 .19540 .33385 .08800 Uiso ? ? 1.00000 ? ?
H2132 .43635 .15623 .95544 .09900 Uiso ? ? 1.00000 ? ?
H2133 .49669 .08532 1.13277 .10500 Uiso ? ? 1.00000 ? ?
H2134 .59374 .05134 1.07232 .11500 Uiso ? ? 1.00000 ? ?
H2135 .63562 .08279 .82516 .10800 Uiso ? ? 1.00000 ? ?
H2136 .57539 .15060 .64297 .08900 Uiso ? ? 1.00000 ? ?
H212a .44868 .55377 -.02763 .12300 Uiso ? ? 1.00000 ? ?
H212b .38332 .55583 .03796 .12300 Uiso ? ? 1.00000 ? ?
H212c .40675 .49723 -.05328 .12300 Uiso ? ? 1.00000 ? ?
H21 .45290 .38667 .37685 .06000 Uiso ? ? 1.00000 ? ?
H242 .24419 .40317 .33990 .08400 Uiso ? ? 1.00000 ? ?
H243 .17128 .42957 .17380 .10400 Uiso ? ? 1.00000 ? ?
H244 .11061 .33880 .15504 .11500 Uiso ? ? 1.00000 ? ?
H245 .13174 .21281 .28295 .12700 Uiso ? ? 1.00000 ? ?
H246 .20480 .18468 .45407 .12000 Uiso ? ? 1.00000 ? ?
H25 .23857 .18515 .67551 .06700 Uiso ? ? 1.00000 ? ?
H262a .30342 .04374 1.07775 .18700 Uiso ? ? 1.00000 ? ?
H262b .24458 .02283 1.03349 .18700 Uiso ? ? 1.00000 ? ?
H263a .23053 .04702 1.26032 .28000 Uiso ? ? 1.00000 ? ?
H263b .19407 .10599 1.15170 .28000 Uiso ? ? 1.00000 ? ?
H263c .25301 .12599 1.19709 .28000 Uiso ? ? 1.00000 ? ?
H2011a .27487 .47633 .65251 .10800 Uiso ? ? 1.00000 ? ?
H2011b .31944 .46162 .52368 .10800 Uiso ? ? 1.00000 ? ?
H2011c .33188 .51728 .61594 .10800 Uiso ? ? 1.00000 ? ?
H2021a .45248 .49640 .69482 .10900 Uiso ? ? 1.00000 ? ?
H2021b .44704 .46754 .55425 .10900 Uiso ? ? 1.00000 ? ?
H2021c .49338 .42866 .66332 .10900 Uiso ? ? 1.00000 ? ?
H2031a .49073 .27316 .92274 .14100 Uiso ? ? 1.00000 ? ?
H2031b .47167 .32336 1.03391 .14100 Uiso ? ? 1.00000 ? ?
H2031c .50626 .35638 .88065 .14100 Uiso ? ? 1.00000 ? ?
H2041a .32238 .22874 1.06793 .15000 Uiso ? ? 1.00000 ? ?
H2041b .34128 .28657 1.14795 .15000 Uiso ? ? 1.00000 ? ?
H2041c .38724 .22892 1.09536 .15000 Uiso ? ? 1.00000 ? ?
H2051a .25260 .30180 .93647 .14300 Uiso ? ? 1.00000 ? ?
H2051b .24199 .34664 .77855 .14300 Uiso ? ? 1.00000 ? ?
H2051c .23387 .39268 .90202 .14300 Uiso ? ? 1.00000 ? ?

loop_
_atom_site_aniso_label
_atom_site_aniso_U_11
_atom_site_aniso_U_22
_atom_site_aniso_U_33
_atom_site_aniso_U_12
_atom_site_aniso_U_13
_atom_site_aniso_U_23
Ru1 .0453(3) .0476(3) .0260(2) .00391(19) -.01184(18) -.00039(18)
Ru2 .0505(3) .0367(2) .0267(2) -.00111(19) -.00951(18) -.00212(17)
P1 .0493(8) .0462(8) .0270(7) -.0015(6) -.0108(6) -.0038(6)
C1111 .055(3) .047(3) .032(3) -.002(3) -.008(3) -.006(2)
C1112 .079(5) .063(4) .085(5) .018(3) -.040(4) -.021(4)
C1113 .114(7) .077(5) .121(7) .053(5) -.050(6) -.038(5)
C1114 .129(7) .084(5) .072(5) .025(5) -.022(5) -.037(4)
C1115 .110(6) .094(5) .060(4) .017(4) -.028(4) -.043(4)
C1116 .072(4) .069(4) .056(4) .010(3) -.019(3) -.021(3)
C1121 .055(3) .049(3) .034(3) -.007(3) -.011(3) .001(2)
C1122 .106(6) .052(4) .060(4) -.014(4) -.019(4) -.002(3)
C1123 .149(8) .053(4) .087(6) -.018(4) -.042(5) .006(4)
C1124 .147(8) .080(5) .082(6) -.027(5) -.030(5) .032(4)
C1125 .152(8) .112(7) .056(5) -.021(6) -.001(5) .027(4)
C1126 .092(5) .077(4) .049(4) -.008(4) .002(4) .001(3)
C1131 .050(3) .050(3) .037(3) .003(3) -.017(3) -.012(2)
C1132 .054(4) .077(4) .035(3) -.004(3) -.006(3) -.008(3)
C1133 .069(4) .117(6) .040(4) -.003(4) -.024(3) -.013(4)
C1134 .061(4) .114(6) .061(4) -.012(4) -.022(3) -.032(4)
C1135 .057(4) .091(5) .062(4) -.019(3) -.012(3) -.018(4)
C1136 .059(4) .073(4) .044(3) -.010(3) -.010(3) -.012(3)
C11 .056(3) .046(3) .030(3) .003(3) -.014(2) .001(2)
C111 .052(3) .046(3) .033(3) .005(3) -.007(2) .000(2)
O111 .094(3) .067(3) .066(3) -.022(2) -.041(3) .008(2)
O112 .073(3) .050(2) .040(2) .004(2) -.022(2) .0064(17)
C112 .100(5) .079(4) .041(4) .024(4) -.033(4) -.000(3)
C12 .037(3) .053(3) .029(3) .007(2) -.007(2) -.008(2)
C13 .042(3) .051(3) .042(3) .001(2) -.015(3) -.007(3)
C14 .055(4) .046(3) .047(3) -.004(3) -.015(3) -.004(3)
C141 .060(4) .048(3) .043(3) -.008(3) -.010(3) -.004(3)
C142 .060(4) .056(4) .054(4) -.009(3) -.016(3) -.006(3)
C143 .073(5) .074(4) .071(5) -.012(3) -.028(4) -.010(3)
C144 .089(5) .080(5) .077(5) -.021(4) -.018(4) -.025(4)
C145 .114(6) .064(4) .084(5) -.008(4) -.009(5) -.035(4)
C146 .086(5) .064(4) .090(5) .006(4) -.030(4) -.020(4)
C15 .063(4) .045(3) .055(4) -.004(3) -.018(3) .005(3)
C16 .050(3) .052(3) .031(3) .001(3) -.010(2) .005(2)
C161 .056(4) .061(4) .052(4) -.001(3) -.021(3) .006(3)
O161 .083(3) .077(3) .111(4) -.015(3) -.056(3) .032(3)
O162 .079(3) .069(3) .077(3) -.011(2) -.039(3) .033(2)
C162 .115(7) .091(6) .124(8) -.019(5) -.073(6) .056(5)
C163 .158(10) .177(11) .167(12) .002(8) -.065(9) .102(9)
C101 .051(4) .089(5) .044(4) .014(3) -.010(3) -.015(3)
C1011 .058(4) .142(7) .079(5) .029(4) -.021(4) -.030(5)
C102 .066(4) .071(4) .033(3) .019(3) -.010(3) -.013(3)
C1021 .135(7) .068(4) .055(4) .034(4) -.023(4) -.015(3)
C103 .063(4) .077(4) .048(4) .017(3) -.014(3) -.029(3)
C1031 .096(6) .100(5) .072(5) .014(4) -.027(4) -.042(4)
C104 .069(4) .086(4) .023(3) .022(3) -.003(3) -.008(3)
C1041 .106(6) .129(6) .033(4) .031(5) -.020(4) -.005(4)
C105 .058(4) .083(5) .050(4) .001(3) .001(3) -.001(3)
C1051 .099(6) .132(7) .088(6) -.033(5) .017(5) .004(5)
P2 .0533(9) .0438(8) .0419(8) .0053(7) -.0142(7) -.0028(6)
C2111 .051(3) .049(3) .044(3) -.001(3) -.002(3) -.010(3)
C2112 .064(4) .050(3) .059(4) -.003(3) -.005(3) .000(3)
C2113 .084(5) .045(4) .113(6) -.010(3) -.005(4) -.012(4)
C2114 .096(6) .059(4) .095(6) -.017(4) .005(4) -.031(4)
C2115 .091(5) .079(5) .071(5) -.003(4) -.022(4) -.035(4)
C2116 .079(4) .055(4) .050(4) .006(3) -.018(3) -.009(3)
C2121 .045(3) .043(3) .061(4) .005(3) -.017(3) .003(3)
C2122 .068(5) .061(4) .099(6) .001(3) -.016(4) .002(4)
C2123 .064(5) .081(5) .116(7) -.015(4) -.029(4) .022(4)
C2124 .058(5) .117(6) .094(6) -.000(4) -.007(4) .042(5)
C2125 .066(5) .112(6) .074(5) .011(4) -.001(4) .005(4)
C2126 .055(4) .083(5) .053(4) .003(3) -.001(3) .005(3)
C2131 .067(4) .044(3) .062(4) .007(3) -.031(3) -.006(3)
C2132 .083(5) .069(4) .064(4) .010(4) -.024(4) -.001(3)
C2133 .108(6) .082(5) .059(4) .010(4) -.034(4) .010(4)
C2134 .118(6) .079(5) .080(5) .016(4) -.056(5) -.002(4)
C2135 .079(5) .088(5) .102(6) .024(4) -.047(5) -.018(4)
C2136 .076(5) .070(4) .070(5) .017(4) -.031(4) -.011(3)
C21 .048(3) .058(3) .028(3) .001(3) -.007(2) .000(2)
C211 .042(3) .053(3) .041(3) -.008(3) -.009(2) -.002(3)
O211 .061(3) .104(3) .061(3) -.016(2) -.018(2) .020(2)
O212 .060(3) .087(3) .040(2) -.017(2) -.015(2) .018(2)
C212 .087(5) .097(5) .044(4) -.020(4) -.019(4) .023(4)
C22 .052(3) .037(3) .023(2) .004(2) -.011(2) -.007(2)
C23 .051(3) .040(3) .029(3) .002(2) -.007(2) -.008(2)
C24 .061(4) .044(3) .037(3) -.002(3) -.007(3) -.012(2)
C241 .053(4) .066(4) .041(3) -.014(3) -.001(3) -.021(3)
C242 .069(4) .072(4) .052(4) .001(3) -.023(3) -.007(3)
C243 .079(5) .108(6) .056(4) -.000(4) -.028(4) -.013(4)
C244 .078(5) .148(7) .048(4) -.015(5) -.013(4) -.021(4)
C245 .097(6) .152(7) .066(5) -.044(5) -.026(4) -.040(5)
C246 .106(6) .092(5) .064(5) -.034(4) -.027(4) -.015(4)
C25 .061(4) .051(3) .041(3) -.010(3) -.004(3) -.012(3)
C26 .051(3) .042(3) .037(3) -.004(2) .000(2) -.007(2)
C261 .057(4) .051(3) .053(4) -.006(3) -.009(3) -.002(3)
O261 .086(4) .097(4) .140(5) .002(3) .001(3) .055(4)
O262 .084(4) .114(4) .088(4) -.013(3) .004(3) .051(3)
C262 .139(8) .127(7) .080(6) -.011(6) .026(5) .052(5)
C263 .305(17) .207(12) .077(7) -.168(12) -.012(9) .021(7)
C201 .067(4) .040(3) .041(3) .006(3) -.008(3) -.014(2)
C2011 .097(5) .060(4) .057(4) .028(4) -.016(4) -.019(3)
C202 .068(4) .046(3) .031(3) -.011(3) -.012(3) -.007(2)
C2021 .091(5) .064(4) .062(4) -.028(4) .002(4) -.018(3)
C203 .089(5) .055(3) .040(3) -.010(3) -.030(3) -.010(3)
C2031 .124(7) .080(5) .094(6) -.002(4) -.076(5) -.015(4)
C204 .108(5) .053(3) .021(3) -.018(3) -.004(3) -.014(2)
C2041 .180(9) .087(5) .025(3) -.028(5) -.002(4) -.003(3)
C205 .072(4) .057(4) .042(3) -.009(3) -.002(3) -.022(3)
C2051 .085(5) .111(6) .113(7) -.027(5) .040(5) -.070(5)

loop_
_atom_type_symbol
_atom_type_description
_atom_type_oxidation_number
_atom_type_number_in_cell
_atom_type_scat_dispersion_real
_atom_type_scat_dispersion_imag
_atom_type_scat_source
C ? 0 180 .002014 .002014 'Int Tables Vol IV Tables 2.2B and 2.3.1'
H ? 0 180 0 0 'Int Tables Vol IV Tables 2.2B and 2.3.1'
O ? 0 16 .007996 .005981 'Int Tables Vol IV Tables 2.2B and 2.3.1'
P ? 0 4 .090027 .094971 'Int Tables Vol IV Tables 2.2B and 2.3.1'
Ru ? 0 4 -1.42 .835999 'Int Tables Vol IV Tables 2.2B and 2.3.1'

loop_
_diffrn_attenuator_code
_diffrn_attenuator_scale
? ?

loop_
_geom_angle_atom_site_label_1
_geom_angle_atom_site_label_2
_geom_angle_atom_site_label_3
_geom_angle_site_symmetry_1
_geom_angle_site_symmetry_2
_geom_angle_site_symmetry_3
_geom_angle
_geom_angle_publ_flag
P1 Ru1 C12 . . . 89.17(14) ?
P1 Ru1 C13 . . . 103.06(15) ?
P1 Ru1 C16 . . . 88.35(15) ?
P1 Ru1 C101 . . . 151.41(17) ?
P1 Ru1 C102 . . . 116.17(16) ?
P1 Ru1 C103 . . . 101.71(16) ?
P1 Ru1 C104 . . . 117.67(17) ?
P1 Ru1 C105 . . . 154.78(18) ?
C12 Ru1 C13 . . . 37.6(2) ?
C12 Ru1 C16 . . . 108.4(2) ?
C12 Ru1 C101 . . . 85.5(2) ?
C12 Ru1 C102 . . . 90.6(2) ?
C12 Ru1 C103 . . . 123.9(2) ?
C12 Ru1 C104 . . . 146.2(2) ?
C12 Ru1 C105 . . . 115.3(2) ?
C13 Ru1 C16 . . . 74.0(2) ?
C13 Ru1 C101 . . . 89.6(2) ?
C13 Ru1 C102 . . . 114.1(2) ?
C13 Ru1 C103 . . . 148.1(2) ?
C13 Ru1 C104 . . . 137.1(2) ?
C13 Ru1 C105 . . . 100.4(2) ?
C16 Ru1 C101 . . . 120.0(2) ?
C16 Ru1 C102 . . . 149.61(19) ?
C16 Ru1 C103 . . . 126.6(2) ?
C16 Ru1 C104 . . . 93.4(2) ?
C16 Ru1 C105 . . . 89.2(2) ?
C101 Ru1 C102 . . . 36.1(2) ?
C101 Ru1 C103 . . . 59.6(2) ?
C101 Ru1 C104 . . . 61.1(2) ?
C101 Ru1 C105 . . . 36.7(2) ?
C102 Ru1 C103 . . . 35.3(2) ?
C102 Ru1 C104 . . . 60.1(2) ?
C102 Ru1 C105 . . . 60.8(2) ?
C103 Ru1 C104 . . . 35.7(2) ?
C103 Ru1 C105 . . . 60.5(2) ?
C104 Ru1 C105 . . . 37.5(2) ?
P2 Ru2 C22 . . . 89.99(15) ?
P2 Ru2 C23 . . . 104.79(15) ?
P2 Ru2 C26 . . . 89.58(16) ?
P2 Ru2 C201 . . . 148.86(15) ?
P2 Ru2 C202 . . . 113.58(15) ?
P2 Ru2 C203 . . . 100.56(16) ?
P2 Ru2 C204 . . . 117.83(17) ?
P2 Ru2 C205 . . . 154.51(15) ?
C22 Ru2 C23 . . . 37.3(2) ?
C22 Ru2 C26 . . . 108.1(2) ?
C22 Ru2 C201 . . . 84.9(2) ?
C22 Ru2 C202 . . . 91.1(2) ?
C22 Ru2 C203 . . . 125.5(2) ?
C22 Ru2 C204 . . . 145.4(2) ?
C22 Ru2 C205 . . . 114.4(2) ?
C23 Ru2 C26 . . . 74.1(2) ?
C23 Ru2 C201 . . . 89.5(2) ?
C23 Ru2 C202 . . . 114.7(2) ?
C23 Ru2 C203 . . . 148.3(2) ?
C23 Ru2 C204 . . . 135.5(2) ?
C23 Ru2 C205 . . . 99.5(2) ?
C26 Ru2 C201 . . . 121.2(2) ?
C26 Ru2 C202 . . . 150.2(2) ?
C26 Ru2 C203 . . . 125.1(2) ?
C26 Ru2 C204 . . . 93.1(2) ?
C26 Ru2 C205 . . . 89.6(2) ?
C201 Ru2 C202 . . . 36.2(2) ?
C201 Ru2 C203 . . . 59.4(2) ?
C201 Ru2 C204 . . . 60.6(2) ?
C201 Ru2 C205 . . . 37.1(2) ?
C202 Ru2 C203 . . . 35.71(18) ?
C202 Ru2 C204 . . . 60.0(2) ?
C202 Ru2 C205 . . . 61.3(2) ?
C203 Ru2 C204 . . . 34.9(2) ?
C203 Ru2 C205 . . . 59.9(2) ?
C204 Ru2 C205 . . . 36.8(2) ?
Ru1 P1 C1111 . . . 115.30(19) ?
Ru1 P1 C1121 . . . 112.92(18) ?
Ru1 P1 C1131 . . . 121.40(17) ?
C1111 P1 C1121 . . . 103.0(2) ?
C1111 P1 C1131 . . . 103.0(3) ?
C1121 P1 C1131 . . . 98.5(2) ?
P1 C1111 C1112 . . . 122.3(5) ?
P1 C1111 C1116 . . . 119.6(4) ?
C1112 C1111 C1116 . . . 118.0(6) ?
C1111 C1112 C1113 . . . 120.2(7) ?
C1111 C1112 H1112 . . . 120.2(7) ?
C1113 C1112 H1112 . . . 119.5(7) ?
C1112 C1113 C1114 . . . 120.5(7) ?
C1112 C1113 H1113 . . . 117.9(9) ?
C1114 C1113 H1113 . . . 121.4(8) ?
C1113 C1114 C1115 . . . 118.8(8) ?
C1113 C1114 H1114 . . . 120.5(8) ?
C1115 C1114 H1114 . . . 120.7(9) ?
C1114 C1115 C1116 . . . 122.2(8) ?
C1114 C1115 H1115 . . . 118.0(8) ?
C1116 C1115 H1115 . . . 119.7(7) ?
C1111 C1116 C1115 . . . 120.3(6) ?
C1111 C1116 H1116 . . . 119.2(6) ?
C1115 C1116 H1116 . . . 120.5(7) ?
P1 C1121 C1122 . . . 116.2(4) ?
P1 C1121 C1126 . . . 125.4(5) ?
C1122 C1121 C1126 . . . 118.4(5) ?
C1121 C1122 C1123 . . . 121.6(6) ?
C1121 C1122 H1122 . . . 119.5(5) ?
C1123 C1122 H1122 . . . 118.9(7) ?
C1122 C1123 C1124 . . . 119.3(7) ?
C1122 C1123 H1123 . . . 120.3(8) ?
C1124 C1123 H1123 . . . 120.5(7) ?
C1123 C1124 C1125 . . . 120.1(7) ?
C1123 C1124 H1124 . . . 121.2(8) ?
C1125 C1124 H1124 . . . 118.6(8) ?
C1124 C1125 C1126 . . . 121.2(7) ?
C1124 C1125 H1125 . . . 116.9(8) ?
C1126 C1125 H1125 . . . 122.0(9) ?
C1121 C1126 C1125 . . . 119.5(7) ?
C1121 C1126 H1126 . . . 120.9(6) ?
C1125 C1126 H1126 . . . 119.6(7) ?
P1 C1131 C1132 . . . 120.6(4) ?
P1 C1131 C1136 . . . 121.3(4) ?
C1132 C1131 C1136 . . . 118.1(5) ?
C1131 C1132 C1133 . . . 119.7(5) ?
C1131 C1132 H1132 . . . 119.6(6) ?
C1133 C1132 H1132 . . . 120.8(5) ?
C1132 C1133 C1134 . . . 122.0(6) ?
C1132 C1133 H1133 . . . 118.5(6) ?
C1134 C1133 H1133 . . . 119.5(7) ?
C1133 C1134 C1135 . . . 118.9(6) ?
C1133 C1134 H1134 . . . 119.4(6) ?
C1135 C1134 H1134 . . . 121.8(6) ?
C1134 C1135 C1136 . . . 120.9(6) ?
C1134 C1135 H1135 . . . 119.5(7) ?
C1136 C1135 H1135 . . . 119.6(6) ?
C1131 C1136 C1135 . . . 120.4(5) ?
C1131 C1136 H1136 . . . 119.2(6) ?
C1135 C1136 H1136 . . . 120.4(6) ?
C111 C11 C12 . . . 123.2(5) ?
C111 C11 H11 . . . 118.1(4) ?
C12 C11 H11 . . . 118.7(5) ?
C11 C111 O111 . . . 127.4(5) ?
C11 C111 O112 . . . 111.2(5) ?
O111 C111 O112 . . . 121.4(5) ?
C111 O112 C112 . . . 116.2(5) ?
O112 C112 H112a . . . 112.4(6) ?
O112 C112 H112b . . . 111.3(6) ?
O112 C112 H112c . . . 109.7(5) ?
H112a C112 H112b . . . 109.3(6) ?
H112a C112 H112c . . . 107.6(6) ?
H112b C112 H112c . . . 106.3(7) ?
Ru1 C12 C11 . . . 139.5(5) ?
Ru1 C12 C13 . . . 70.6(3) ?
C11 C12 C13 . . . 149.7(6) ?
Ru1 C13 C12 . . . 71.8(4) ?
Ru1 C13 C14 . . . 121.1(4) ?
C12 C13 C14 . . . 161.2(6) ?
C13 C14 C141 . . . 126.4(5) ?
C13 C14 C15 . . . 109.9(5) ?
C141 C14 C15 . . . 123.7(5) ?
C14 C141 C142 . . . 121.5(5) ?
C14 C141 C146 . . . 120.8(5) ?
C142 C141 C146 . . . 117.7(6) ?
C141 C142 C143 . . . 120.4(6) ?
C141 C142 H142 . . . 119.9(6) ?
C143 C142 H142 . . . 119.6(6) ?
C142 C143 C144 . . . 120.8(6) ?
C142 C143 H143 . . . 119.6(7) ?
C144 C143 H143 . . . 119.7(8) ?
C143 C144 C145 . . . 119.8(8) ?
C143 C144 H144 . . . 120.9(7) ?
C145 C144 H144 . . . 119.4(7) ?
C144 C145 C146 . . . 120.9(7) ?
C144 C145 H145 . . . 118.4(8) ?
C146 C145 H145 . . . 120.6(7) ?
C141 C146 C145 . . . 120.5(6) ?
C141 C146 H146 . . . 119.2(8) ?
C145 C146 H146 . . . 120.4(7) ?
C14 C15 C16 . . . 116.7(5) ?
C14 C15 H15 . . . 121.8(6) ?
C16 C15 H15 . . . 121.5(6) ?
Ru1 C16 C15 . . . 117.2(4) ?
Ru1 C16 C161 . . . 125.6(4) ?
C15 C16 C161 . . . 117.1(5) ?
C16 C161 O161 . . . 125.8(5) ?
C16 C161 O162 . . . 111.9(5) ?
O161 C161 O162 . . . 122.2(5) ?
C161 O162 C162 . . . 115.3(5) ?
O162 C162 C163 . . . 109.5(8) ?
O162 C162 H162a . . . 111.3(7) ?
O162 C162 H162b . . . 109.9(7) ?
C163 C162 H162a . . . 108.8(8) ?
C163 C162 H162b . . . 109.5(9) ?
H162a C162 H162b . . . 107.9(9) ?
C162 C163 H163a . . . 113.5(12) ?
C162 C163 H163b . . . 109.5(10) ?
C162 C163 H163c . . . 111.4(11) ?
H163a C163 H163b . . . 106.4(11) ?
H163a C163 H163c . . . 109.8(12) ?
H163b C163 H163c . . . 105.8(12) ?
Ru1 C101 C1011 . . . 125.2(5) ?
Ru1 C101 C102 . . . 75.0(3) ?
Ru1 C101 C105 . . . 71.1(3) ?
C1011 C101 C102 . . . 125.2(6) ?
C1011 C101 C105 . . . 124.9(6) ?
C102 C101 C105 . . . 109.5(6) ?
C101 C1011 H1011a . . . 110.9(6) ?
C101 C1011 H1011b . . . 110.0(8) ?
C101 C1011 H1011c . . . 110.5(6) ?
H1011a C1011 H1011b . . . 108.2(7) ?
H1011a C1011 H1011c . . . 107.8(9) ?
H1011b C1011 H1011c . . . 109.2(7) ?
Ru1 C102 C101 . . . 68.9(4) ?
Ru1 C102 C1021 . . . 130.2(4) ?
Ru1 C102 C103 . . . 73.7(4) ?
C101 C102 C1021 . . . 125.0(6) ?
C101 C102 C103 . . . 107.6(5) ?
C1021 C102 C103 . . . 126.7(6) ?
C102 C1021 H1021a . . . 112.6(6) ?
C102 C1021 H1021b . . . 110.1(7) ?
C102 C1021 H1021c . . . 108.8(6) ?
H1021a C1021 H1021b . . . 109.4(8) ?
H1021a C1021 H1021c . . . 110.2(8) ?
H1021b C1021 H1021c . . . 105.4(6) ?
Ru1 C103 C102 . . . 70.9(4) ?
Ru1 C103 C1031 . . . 133.4(4) ?
Ru1 C103 C104 . . . 69.5(4) ?
C102 C103 C1031 . . . 124.5(5) ?
C102 C103 C104 . . . 108.5(6) ?
C1031 C103 C104 . . . 126.2(6) ?
C103 C1031 H1031a . . . 115.0(7) ?
C103 C1031 H1031b . . . 114.1(7) ?
C103 C1031 H1031c . . . 109.4(7) ?
H1031a C1031 H1031b . . . 108.3(8) ?
H1031a C1031 H1031c . . . 103.3(7) ?
H1031b C1031 H1031c . . . 105.9(7) ?
Ru1 C104 C103 . . . 74.9(3) ?
Ru1 C104 C1041 . . . 132.5(5) ?
Ru1 C104 C105 . . . 69.1(3) ?
C103 C104 C1041 . . . 126.5(6) ?
C103 C104 C105 . . . 107.2(5) ?
C1041 C104 C105 . . . 124.7(6) ?
C104 C1041 H1041a . . . 107.4(6) ?
C104 C1041 H1041b . . . 109.7(7) ?
C104 C1041 H1041c . . . 111.4(7) ?
H1041a C1041 H1041b . . . 108.3(8) ?
H1041a C1041 H1041c . . . 107.4(8) ?
H1041b C1041 H1041c . . . 112.4(7) ?
Ru1 C105 C101 . . . 72.1(3) ?
Ru1 C105 C104 . . . 73.5(3) ?
Ru1 C105 C1051 . . . 124.9(5) ?
C101 C105 C104 . . . 107.1(6) ?
C101 C105 C1051 . . . 126.0(6) ?
C104 C105 C1051 . . . 126.5(6) ?
C105 C1051 H1051a . . . 109.6(7) ?
C105 C1051 H1051b . . . 112.8(8) ?
C105 C1051 H1051c . . . 111.2(8) ?
H1051a C1051 H1051b . . . 107.3(9) ?
H1051a C1051 H1051c . . . 105.3(9) ?
H1051b C1051 H1051c . . . 110.4(8) ?
Ru2 P2 C2111 . . . 115.0(2) ?
Ru2 P2 C2121 . . . 113.90(18) ?
Ru2 P2 C2131 . . . 120.1(2) ?
C2111 P2 C2121 . . . 101.8(3) ?
C2111 P2 C2131 . . . 103.9(3) ?
C2121 P2 C2131 . . . 99.6(3) ?
P2 C2111 C2112 . . . 123.4(5) ?
P2 C2111 C2116 . . . 118.3(4) ?
C2112 C2111 C2116 . . . 118.3(6) ?
C2111 C2112 C2113 . . . 120.3(6) ?
C2111 C2112 H2112 . . . 119.0(6) ?
C2113 C2112 H2112 . . . 120.7(5) ?
C2112 C2113 C2114 . . . 120.9(6) ?
C2112 C2113 H2113 . . . 120.0(8) ?
C2114 C2113 H2113 . . . 119.0(8) ?
C2113 C2114 C2115 . . . 120.5(7) ?
C2113 C2114 H2114 . . . 118.2(6) ?
C2115 C2114 H2114 . . . 121.3(8) ?
C2114 C2115 C2116 . . . 119.6(7) ?
C2114 C2115 H2115 . . . 120.1(8) ?
C2116 C2115 H2115 . . . 120.3(6) ?
C2111 C2116 C2115 . . . 120.4(5) ?
C2111 C2116 H2116 . . . 119.3(6) ?
C2115 C2116 H2116 . . . 120.3(6) ?
P2 C2121 C2122 . . . 117.3(5) ?
P2 C2121 C2126 . . . 123.9(5) ?
C2122 C2121 C2126 . . . 118.8(5) ?
C2121 C2122 C2123 . . . 120.0(7) ?
C2121 C2122 H2122 . . . 119.6(6) ?
C2123 C2122 H2122 . . . 120.4(7) ?
C2122 C2123 C2124 . . . 120.1(8) ?
C2122 C2123 H2123 . . . 119.7(9) ?
C2124 C2123 H2123 . . . 120.2(7) ?
C2123 C2124 C2125 . . . 120.1(7) ?
C2123 C2124 H2124 . . . 117.0(8) ?
C2125 C2124 H2124 . . . 122.9(9) ?
C2124 C2125 C2126 . . . 120.5(7) ?
C2124 C2125 H2125 . . . 117.7(7) ?
C2126 C2125 H2125 . . . 121.7(8) ?
C2121 C2126 C2125 . . . 120.5(7) ?
C2121 C2126 H2126 . . . 119.8(6) ?
C2125 C2126 H2126 . . . 119.7(7) ?
P2 C2131 C2132 . . . 119.8(5) ?
P2 C2131 C2136 . . . 121.2(5) ?
C2132 C2131 C2136 . . . 118.9(6) ?
C2131 C2132 C2133 . . . 119.7(6) ?
C2131 C2132 H2132 . . . 120.7(6) ?
C2133 C2132 H2132 . . . 119.6(6) ?
C2132 C2133 C2134 . . . 121.7(7) ?
C2132 C2133 H2133 . . . 119.8(7) ?
C2134 C2133 H2133 . . . 118.4(7) ?
C2133 C2134 C2135 . . . 120.0(7) ?
C2133 C2134 H2134 . . . 119.7(7) ?
C2135 C2134 H2134 . . . 120.2(8) ?
C2134 C2135 C2136 . . . 120.2(7) ?
C2134 C2135 H2135 . . . 122.3(7) ?
C2136 C2135 H2135 . . . 117.5(7) ?
C2131 C2136 C2135 . . . 119.4(6) ?
C2131 C2136 H2136 . . . 120.3(6) ?
C2135 C2136 H2136 . . . 120.3(6) ?
C211 C21 C22 . . . 121.6(5) ?
C211 C21 H21 . . . 119.0(5) ?
C22 C21 H21 . . . 119.3(5) ?
C21 C211 O211 . . . 128.0(5) ?
C21 C211 O212 . . . 110.0(5) ?
O211 C211 O212 . . . 122.0(5) ?
C211 O212 C212 . . . 116.1(5) ?
O212 C212 H212a . . . 110.4(6) ?
O212 C212 H212b . . . 110.0(5) ?
O212 C212 H212c . . . 110.8(6) ?
H212a C212 H212b . . . 107.6(7) ?
H212a C212 H212c . . . 109.3(6) ?
H212b C212 H212c . . . 108.6(7) ?
Ru2 C22 C21 . . . 137.2(4) ?
Ru2 C22 C23 . . . 71.0(3) ?
C21 C22 C23 . . . 151.6(5) ?
Ru2 C23 C22 . . . 71.7(3) ?
Ru2 C23 C24 . . . 121.4(3) ?
C22 C23 C24 . . . 161.3(5) ?
C23 C24 C241 . . . 127.0(4) ?
C23 C24 C25 . . . 110.8(5) ?
C241 C24 C25 . . . 122.2(5) ?
C24 C241 C242 . . . 120.4(6) ?
C24 C241 C246 . . . 121.9(5) ?
C242 C241 C246 . . . 117.6(6) ?
C241 C242 C243 . . . 121.3(6) ?
C241 C242 H242 . . . 119.2(6) ?
C243 C242 H242 . . . 119.5(6) ?
C242 C243 C244 . . . 121.1(6) ?
C242 C243 H243 . . . 118.7(8) ?
C244 C243 H243 . . . 120.2(7) ?
C243 C244 C245 . . . 119.1(7) ?
C243 C244 H244 . . . 120.0(8) ?
C245 C244 H244 . . . 120.9(9) ?
C244 C245 C246 . . . 120.1(8) ?
C244 C245 H245 . . . 120.9(8) ?
C246 C245 H245 . . . 119.0(7) ?
C241 C246 C245 . . . 120.7(6) ?
C241 C246 H246 . . . 118.4(7) ?
C245 C246 H246 . . . 120.8(8) ?
C24 C25 C26 . . . 115.2(5) ?
C24 C25 H25 . . . 122.1(5) ?
C26 C25 H25 . . . 122.7(5) ?
Ru2 C26 C25 . . . 117.0(3) ?
Ru2 C26 C261 . . . 127.7(4) ?
C25 C26 C261 . . . 115.3(5) ?
C26 C261 O261 . . . 125.2(5) ?
C26 C261 O262 . . . 114.9(5) ?
O261 C261 O262 . . . 119.8(5) ?
C261 O262 C262 . . . 115.5(6) ?
O262 C262 C263 . . . 108.1(8) ?
O262 C262 H262a . . . 111.5(8) ?
O262 C262 H262b . . . 111.3(8) ?
C263 C262 H262a . . . 110.1(10) ?
C263 C262 H262b . . . 109.4(10) ?
H262a C262 H262b . . . 106.5(9) ?
C262 C263 H263a . . . 114.5(12) ?
C262 C263 H263b . . . 110.4(11) ?
C262 C263 H263c . . . 109.7(12) ?
H263a C263 H263b . . . 108.6(13) ?
H263a C263 H263c . . . 107.9(12) ?
H263b C263 H263c . . . 105.4(12) ?
Ru2 C201 C2011 . . . 124.8(4) ?
Ru2 C201 C202 . . . 74.4(3) ?
Ru2 C201 C205 . . . 70.4(3) ?
C2011 C201 C202 . . . 125.8(5) ?
C2011 C201 C205 . . . 125.0(5) ?
C202 C201 C205 . . . 109.1(5) ?
C201 C2011 H2011a . . . 110.6(5) ?
C201 C2011 H2011b . . . 113.8(6) ?
C201 C2011 H2011c . . . 109.9(6) ?
H2011a C2011 H2011b . . . 108.3(7) ?
H2011a C2011 H2011c . . . 104.5(6) ?
H2011b C2011 H2011c . . . 109.2(6) ?
Ru2 C202 C201 . . . 69.4(3) ?
Ru2 C202 C2021 . . . 131.3(4) ?
Ru2 C202 C203 . . . 74.7(4) ?
C201 C202 C2021 . . . 125.7(5) ?
C201 C202 C203 . . . 106.9(5) ?
C2021 C202 C203 . . . 126.0(6) ?
C202 C2021 H2021a . . . 110.6(6) ?
C202 C2021 H2021b . . . 110.9(7) ?
C202 C2021 H2021c . . . 110.4(5) ?
H2021a C2021 H2021b . . . 108.7(6) ?
H2021a C2021 H2021c . . . 107.7(7) ?
H2021b C2021 H2021c . . . 108.5(6) ?
Ru2 C203 C202 . . . 69.6(4) ?
Ru2 C203 C2031 . . . 131.3(5) ?
Ru2 C203 C204 . . . 69.4(4) ?
C202 C203 C2031 . . . 123.5(6) ?
C202 C203 C204 . . . 108.3(5) ?
C2031 C203 C204 . . . 128.0(5) ?
C203 C2031 H2031a . . . 108.3(8) ?
C203 C2031 H2031b . . . 109.5(7) ?
C203 C2031 H2031c . . . 111.7(6) ?
H2031a C2031 H2031b . . . 108.4(7) ?
H2031a C2031 H2031c . . . 107.0(8) ?
H2031b C2031 H2031c . . . 111.7(9) ?
Ru2 C204 C203 . . . 75.7(3) ?
Ru2 C204 C2041 . . . 131.4(5) ?
Ru2 C204 C205 . . . 68.5(3) ?
C203 C204 C2041 . . . 125.4(6) ?
C203 C204 C205 . . . 108.5(5) ?
C2041 C204 C205 . . . 124.9(6) ?
C204 C2041 H2041a . . . 111.1(7) ?
C204 C2041 H2041b . . . 112.6(7) ?
C204 C2041 H2041c . . . 109.7(7) ?
H2041a C2041 H2041b . . . 109.9(8) ?
H2041a C2041 H2041c . . . 104.8(7) ?
H2041b C2041 H2041c . . . 108.4(8) ?
Ru2 C205 C201 . . . 72.5(3) ?
Ru2 C205 C204 . . . 74.6(3) ?
Ru2 C205 C2051 . . . 125.3(5) ?
C201 C205 C204 . . . 107.2(5) ?
C201 C205 C2051 . . . 126.2(5) ?
C204 C205 C2051 . . . 126.0(5) ?
C205 C2051 H2051a . . . 100.5(6) ?
C205 C2051 H2051b . . . 101.2(6) ?
C205 C2051 H2051c . . . 114.5(8) ?
H2051a C2051 H2051b . . . 107.0(9) ?
H2051a C2051 H2051c . . . 120.6(9) ?
H2051b C2051 H2051c . . . 111.0(7) ?

loop_
_geom_bond_atom_site_label_1
_geom_bond_atom_site_label_2
_geom_bond_site_symmetry_1
_geom_bond_site_symmetry_2
_geom_bond_distance
_geom_bond_publ_flag
Ru1 P1 . . 2.330(2) ?
Ru1 C12 . . 2.086(5) ?
Ru1 C13 . . 2.072(6) ?
Ru1 C16 . . 2.089(6) ?
Ru1 C101 . . 2.236(6) ?
Ru1 C102 . . 2.315(6) ?
Ru1 C103 . . 2.351(7) ?
Ru1 C104 . . 2.281(6) ?
Ru1 C105 . . 2.223(6) ?
Ru2 P2 . . 2.337(2) ?
Ru2 C22 . . 2.087(5) ?
Ru2 C23 . . 2.078(5) ?
Ru2 C26 . . 2.096(5) ?
Ru2 C201 . . 2.236(6) ?
Ru2 C202 . . 2.301(6) ?
Ru2 C203 . . 2.368(7) ?
Ru2 C204 . . 2.288(6) ?
Ru2 C205 . . 2.208(6) ?
P1 C1111 . . 1.825(6) ?
P1 C1121 . . 1.842(5) ?
P1 C1131 . . 1.830(6) ?
C1111 C1112 . . 1.378(8) ?
C1111 C1116 . . 1.380(9) ?
C1112 C1113 . . 1.387(11) ?
C1112 H1112 . . .975(8) ?
C1113 C1114 . . 1.362(13) ?
C1113 H1113 . . .979(8) ?
C1114 C1115 . . 1.344(11) ?
C1114 H1114 . . .983(8) ?
C1115 C1116 . . 1.360(10) ?
C1115 H1115 . . .974(8) ?
C1116 H1116 . . .983(6) ?
C1121 C1122 . . 1.383(9) ?
C1121 C1126 . . 1.363(8) ?
C1122 C1123 . . 1.389(8) ?
C1122 H1122 . . .974(7) ?
C1123 C1124 . . 1.342(12) ?
C1123 H1123 . . .966(7) ?
C1124 C1125 . . 1.363(12) ?
C1124 H1124 . . .984(7) ?
C1125 C1126 . . 1.393(10) ?
C1125 H1125 . . .947(8) ?
C1126 H1126 . . 1.005(7) ?
C1131 C1132 . . 1.387(7) ?
C1131 C1136 . . 1.389(8) ?
C1132 C1133 . . 1.385(9) ?
C1132 H1132 . . .973(6) ?
C1133 C1134 . . 1.346(9) ?
C1133 H1133 . . .971(6) ?
C1134 C1135 . . 1.369(9) ?
C1134 H1134 . . .971(7) ?
C1135 C1136 . . 1.379(10) ?
C1135 H1135 . . .986(6) ?
C1136 H1136 . . .968(6) ?
C11 C111 . . 1.429(8) ?
C11 C12 . . 1.343(6) ?
C11 H11 . . .965(6) ?
C111 O111 . . 1.203(7) ?
C111 O112 . . 1.351(6) ?
O112 C112 . . 1.429(8) ?
C112 H112a . . .943(6) ?
C112 H112b . . .959(7) ?
C112 H112c . . .979(7) ?
C12 C13 . . 1.339(7) ?
C13 C14 . . 1.353(8) ?
C14 C141 . . 1.461(9) ?
C14 C15 . . 1.443(8) ?
C141 C142 . . 1.379(8) ?
C141 C146 . . 1.394(9) ?
C142 C143 . . 1.386(10) ?
C142 H142 . . .965(6) ?
C143 C144 . . 1.357(10) ?
C143 H143 . . .966(6) ?
C144 C145 . . 1.346(10) ?
C144 H144 . . .955(8) ?
C145 C146 . . 1.380(12) ?
C145 H145 . . .981(7) ?
C146 H146 . . .987(7) ?
C15 C16 . . 1.337(9) ?
C15 H15 . . .968(5) ?
C16 C161 . . 1.483(8) ?
C161 O161 . . 1.187(8) ?
C161 O162 . . 1.338(7) ?
O162 C162 . . 1.470(9) ?
C162 C163 . . 1.350(14) ?
C162 H162a . . .951(8) ?
C162 H162b . . .968(10) ?
C163 H163a . . .944(11) ?
C163 H163b . . .992(12) ?
C163 H163c . . .952(14) ?
C101 C1011 . . 1.510(10) ?
C101 C102 . . 1.411(9) ?
C101 C105 . . 1.404(8) ?
C1011 H1011a . . .958(8) ?
C1011 H1011b . . .957(8) ?
C1011 H1011c . . .942(8) ?
C102 C1021 . . 1.504(8) ?
C102 C103 . . 1.417(8) ?
C1021 H1021a . . .925(7) ?
C1021 H1021b . . .975(8) ?
C1021 H1021c . . .963(8) ?
C103 C1031 . . 1.499(11) ?
C103 C104 . . 1.420(8) ?
C1031 H1031a . . .947(8) ?
C1031 H1031b . . .967(7) ?
C1031 H1031c . . .968(7) ?
C104 C1041 . . 1.495(9) ?
C104 C105 . . 1.448(9) ?
C1041 H1041a . . .971(8) ?
C1041 H1041b . . .943(9) ?
C1041 H1041c . . .960(7) ?
C105 C1051 . . 1.488(11) ?
C1051 H1051a . . .992(10) ?
C1051 H1051b . . .934(8) ?
C1051 H1051c . . .955(8) ?
P2 C2111 . . 1.820(6) ?
P2 C2121 . . 1.850(5) ?
P2 C2131 . . 1.840(6) ?
C2111 C2112 . . 1.386(7) ?
C2111 C2116 . . 1.390(9) ?
C2112 C2113 . . 1.377(10) ?
C2112 H2112 . . .986(6) ?
C2113 C2114 . . 1.345(11) ?
C2113 H2113 . . .978(6) ?
C2114 C2115 . . 1.374(9) ?
C2114 H2114 . . .969(8) ?
C2115 C2116 . . 1.386(11) ?
C2115 H2115 . . .977(7) ?
C2116 H2116 . . .983(6) ?
C2121 C2122 . . 1.396(10) ?
C2121 C2126 . . 1.371(9) ?
C2122 C2123 . . 1.391(10) ?
C2122 H2122 . . .980(8) ?
C2123 C2124 . . 1.362(13) ?
C2123 H2123 . . .969(8) ?
C2124 C2125 . . 1.368(12) ?
C2124 H2124 . . .976(7) ?
C2125 C2126 . . 1.381(9) ?
C2125 H2125 . . .957(8) ?
C2126 H2126 . . .966(7) ?
C2131 C2132 . . 1.392(9) ?
C2131 C2136 . . 1.386(9) ?
C2132 C2133 . . 1.375(10) ?
C2132 H2132 . . .984(7) ?
C2133 C2134 . . 1.350(11) ?
C2133 H2133 . . .974(7) ?
C2134 C2135 . . 1.357(11) ?
C2134 H2134 . . .962(8) ?
C2135 C2136 . . 1.410(10) ?
C2135 H2135 . . .998(7) ?
C2136 H2136 . . .961(7) ?
C21 C211 . . 1.439(7) ?
C21 C22 . . 1.363(6) ?
C21 H21 . . .965(5) ?
C211 O211 . . 1.207(7) ?
C211 O212 . . 1.348(6) ?
O212 C212 . . 1.435(7) ?
C212 H212a . . .957(7) ?
C212 H212b . . .965(7) ?
C212 H212c . . .945(8) ?
C22 C23 . . 1.333(7) ?
C23 C24 . . 1.343(8) ?
C24 C241 . . 1.466(8) ?
C24 C25 . . 1.455(7) ?
C241 C242 . . 1.368(8) ?
C241 C246 . . 1.398(10) ?
C242 C243 . . 1.394(10) ?
C242 H242 . . .977(7) ?
C243 C244 . . 1.346(12) ?
C243 H243 . . .966(7) ?
C244 C245 . . 1.389(11) ?
C244 H244 . . .964(7) ?
C245 C246 . . 1.391(11) ?
C245 H245 . . .970(9) ?
C246 H246 . . 1.000(7) ?
C25 C26 . . 1.367(8) ?
C25 H25 . . .977(6) ?
C26 C261 . . 1.460(7) ?
C261 O261 . . 1.189(7) ?
C261 O262 . . 1.299(7) ?
O262 C262 . . 1.486(9) ?
C262 C263 . . 1.374(15) ?
C262 H262a . . .966(10) ?
C262 H262b . . .971(11) ?
C263 H263a . . .939(10) ?
C263 H263b . . .971(14) ?
C263 H263c . . .980(15) ?
C201 C2011 . . 1.494(8) ?
C201 C202 . . 1.410(8) ?
C201 C205 . . 1.415(7) ?
C2011 H2011a . . .975(7) ?
C2011 H2011b . . .938(7) ?
C2011 H2011c . . .961(7) ?
C202 C2021 . . 1.503(8) ?
C202 C203 . . 1.433(7) ?
C2021 H2021a . . .957(7) ?
C2021 H2021b . . .953(7) ?
C2021 H2021c . . .966(7) ?
C203 C2031 . . 1.500(11) ?
C203 C204 . . 1.400(9) ?
C2031 H2031a . . .969(7) ?
C2031 H2031b . . .944(8) ?
C2031 H2031c . . .967(8) ?
C204 C2041 . . 1.497(8) ?
C204 C205 . . 1.422(8) ?
C2041 H2041a . . .957(9) ?
C2041 H2041b . . .938(7) ?
C2041 H2041c . . .971(9) ?
C205 C2051 . . 1.498(10) ?
C2051 H2051a . . .963(8) ?
C2051 H2051b . . .967(9) ?
C2051 H2051c . . .941(8) ?

loop_
_geom_contact_atom_site_label_1
_geom_contact_atom_site_label_2
_geom_contact_distance
_geom_contact_site_symmetry_1
_geom_contact_site_symmetry_2
_geom_contact_publ_flag
Ru1 C1111 3.521(6) . . ?
Ru1 C1116 3.890(7) . . ?
Ru1 C1121 3.488(5) . . ?
Ru1 C1122 3.850(7) . . ?
Ru1 C1131 3.636(6) . . ?
Ru1 C1132 3.871(6) . . ?
Ru1 C11 3.227(5) . . ?
Ru1 C14 3.002(6) . . ?
Ru1 C15 2.951(6) . . ?
Ru1 C161 3.188(6) . . ?
Ru1 O161 3.626(5) . . ?
Ru1 C1011 3.343(7) . . ?
Ru1 C1021 3.480(8) . . ?
Ru1 C1031 3.552(9) . . ?
Ru1 C1041 3.471(7) . . ?
Ru1 C1051 3.307(8) . . ?
Ru1 H1116 3.545(2) . . ?
Ru1 H1122 3.534(3) . . ?
Ru1 H1132 3.3393(19) . . ?
Ru1 H11 3.451(2) . . ?
Ru1 H1011a 3.385(2) . . ?
Ru1 H1011c 3.663(3) . . ?
Ru1 H1021b 3.575(3) . . ?
Ru1 H1021c 3.716(4) . . ?
Ru1 H1031c 3.6102(18) . . ?
Ru1 H1041a 3.651(3) . . ?
Ru1 H1041b 3.626(2) . . ?
Ru1 H1051a 3.3457(19) . . ?
Ru1 H1051c 3.5907(18) . . ?
Ru2 C2111 3.517(6) . . ?
Ru2 C2116 3.824(7) . . ?
Ru2 C2121 3.519(6) . . ?
Ru2 C2122 3.981(7) . . ?
Ru2 C2131 3.627(6) . . ?
Ru2 C2132 3.903(7) . . ?
Ru2 C21 3.223(5) . . ?
Ru2 C24 3.004(6) . . ?
Ru2 C25 2.977(6) . . ?
Ru2 C261 3.204(6) . . ?
Ru2 O261 3.645(6) . . ?
Ru2 C2011 3.324(7) . . ?
Ru2 C2021 3.482(7) . . ?
Ru2 C2031 3.542(9) . . ?
Ru2 C2041 3.464(7) . . ?
Ru2 C2051 3.308(8) . . ?
Ru2 H2116 3.420(2) . . ?
Ru2 H2122 3.693(3) . . ?
Ru2 H2132 3.420(2) . . ?
Ru2 H21 3.4381(18) . . ?
Ru2 H2011b 3.319(3) . . ?
Ru2 H2021b 3.612(3) . . ?
Ru2 H2021c 3.756(2) . . ?
Ru2 H2031a 3.511(2) . . ?
Ru2 H2041a 3.578(2) . . ?
Ru2 H2041c 3.728(3) . . ?
Ru2 H2051a 3.4463(19) . . ?
Ru2 H2051b 3.188(2) . . ?
P1 C1112 2.814(7) . . ?
P1 C1116 2.779(7) . . ?
P1 C1122 2.749(6) . . ?
P1 C1126 2.856(6) . . ?
P1 C1132 2.802(6) . . ?
P1 C1136 2.814(7) . . ?
P1 C16 3.084(6) . . ?
P1 H1122 2.796(3) . . ?
C1111 C1113 2.397(9) . . ?
C1111 C1114 2.771(10) . . ?
C1111 C1115 2.376(10) . . ?
C1111 C1121 2.869(8) . . ?
C1111 C1131 2.861(9) . . ?
C1111 H1112 2.049(6) . . ?
C1111 H1116 2.048(6) . . ?
C1111 H1126 2.659(5) . . ?
C1112 C1114 2.387(12) . . ?
C1112 C1115 2.714(11) . . ?
C1112 C1116 2.364(10) . . ?
C1112 H1113 2.038(7) . . ?
C1113 C1115 2.329(12) . . ?
C1113 C1116 2.725(10) . . ?
C1113 H1112 2.051(9) . . ?
C1113 H1114 2.045(10) . . ?
C1114 C1116 2.367(10) . . ?
C1114 H1113 2.050(9) . . ?
C1114 H1115 1.996(9) . . ?
C1115 H1114 2.030(7) . . ?
C1115 H1116 2.042(7) . . ?
C1116 H1115 2.027(7) . . ?
C1116 H1126 2.597(6) . . ?
C1121 C1123 2.420(9) . . ?
C1121 C1124 2.770(9) . . ?
C1121 C1125 2.381(9) . . ?
C1121 C1131 2.782(7) . . ?
C1121 H1122 2.047(6) . . ?
C1121 H1126 2.067(6) . . ?
C1121 H1136 2.654(6) . . ?
C1122 C1124 2.357(10) . . ?
C1122 C1125 2.706(11) . . ?
C1122 C1126 2.359(10) . . ?
C1122 H1123 2.053(6) . . ?
C1123 C1125 2.344(12) . . ?
C1123 C1126 2.758(11) . . ?
C1123 H1122 2.047(7) . . ?
C1123 H1124 2.034(8) . . ?
C1124 C1126 2.401(10) . . ?
C1124 H1123 2.013(9) . . ?
C1124 H1125 1.980(9) . . ?
C1125 H1124 2.028(9) . . ?
C1125 H1126 2.082(9) . . ?
C1126 H1125 2.058(6) . . ?
C1131 C1133 2.396(9) . . ?
C1131 C1134 2.786(9) . . ?
C1131 C1135 2.402(9) . . ?
C1131 H1112 2.556(6) . . ?
C1131 H1132 2.049(5) . . ?
C1131 H1136 2.045(5) . . ?
C1132 C1134 2.388(9) . . ?
C1132 C1135 2.741(8) . . ?
C1132 C1136 2.381(8) . . ?
C1132 O161 2.937(8) . . ?
C1132 H1133 2.035(6) . . ?
C1132 H1031c 2.455(6) . . ?
C1133 C1135 2.338(9) . . ?
C1133 C1136 2.728(8) . . ?
C1133 H1132 2.060(7) . . ?
C1133 H1134 2.009(7) . . ?
C1134 C1136 2.391(9) . . ?
C1134 H1133 2.010(6) . . ?
C1134 H1135 2.044(6) . . ?
C1135 H1134 2.054(7) . . ?
C1135 H1136 2.047(7) . . ?
C1136 H1135 2.054(6) . . ?
C11 O111 2.362(8) . . ?
C11 O112 2.294(6) . . ?
C11 C13 2.589(7) . . ?
C111 C112 2.360(8) . . ?
C111 C12 2.439(7) . . ?
C111 H112c 2.472(5) . . ?
C111 H11 2.067(6) . . ?
O111 O112 2.228(6) . . ?
O111 C112 2.622(7) . . ?
O111 C12 2.901(7) . . ?
O111 H112c 2.329(4) . . ?
O111 H142 2.527(4) . . ?
O111 H2124 2.677(5) . . ?
O112 H112a 1.989(4) . . ?
O112 H112b 1.990(4) . . ?
O112 H112c 1.986(4) . . ?
O112 H11 2.406(4) . . ?
C12 C14 2.656(8) . . ?
C12 C101 2.935(8) . . ?
C12 H11 1.996(5) . . ?
C12 H1011a 2.591(5) . . ?
C13 C141 2.511(9) . . ?
C13 C15 2.289(7) . . ?
C13 C16 2.505(7) . . ?
C14 C142 2.477(9) . . ?
C14 C146 2.483(10) . . ?
C14 C16 2.367(8) . . ?
C14 H142 2.655(6) . . ?
C14 H146 2.653(6) . . ?
C14 H15 2.119(5) . . ?
C141 C143 2.400(10) . . ?
C141 C144 2.779(11) . . ?
C141 C145 2.408(10) . . ?
C141 C15 2.560(9) . . ?
C141 H142 2.040(5) . . ?
C141 H146 2.064(5) . . ?
C142 C144 2.385(11) . . ?
C142 C145 2.734(10) . . ?
C142 C146 2.373(9) . . ?
C142 H143 2.044(7) . . ?
C143 C145 2.338(9) . . ?
C143 C146 2.729(10) . . ?
C143 H142 2.044(8) . . ?
C143 H144 2.021(8) . . ?
C144 C146 2.372(11) . . ?
C144 H143 2.018(7) . . ?
C144 H145 2.007(7) . . ?
C145 H144 1.995(8) . . ?
C145 H146 2.063(9) . . ?
C146 H145 2.060(8) . . ?
C15 C161 2.407(9) . . ?
C15 O162 2.721(7) . . ?
C16 O161 2.381(7) . . ?
C16 O162 2.338(6) . . ?
C16 H15 2.020(6) . . ?
C161 C162 2.373(9) . . ?
C161 H15 2.568(7) . . ?
C161 H162a 2.615(6) . . ?
C161 H162b 2.613(6) . . ?
O161 O162 2.212(7) . . ?
O161 C162 2.619(9) . . ?
O161 H1132 2.426(6) . . ?
O161 H162a 2.581(5) . . ?
O161 H162b 2.607(5) . . ?
O162 C163 2.304(12) . . ?
O162 H15 2.451(5) . . ?
O162 H162a 2.019(4) . . ?
O162 H162b 2.016(5) . . ?
O162 H163b 2.490(4) . . ?
O162 H163c 2.482(5) . . ?
C162 H163a 1.931(8) . . ?
C162 H163b 1.924(8) . . ?
C162 H163c 1.915(9) . . ?
C163 H162a 1.885(11) . . ?
C163 H162b 1.905(13) . . ?
C101 C1021 2.586(10) . . ?
C101 C103 2.282(9) . . ?
C101 C104 2.295(8) . . ?
C101 C1051 2.577(11) . . ?
C101 H1011a 2.057(6) . . ?
C101 H1011b 2.046(6) . . ?
C101 H1011c 2.041(7) . . ?
C1011 C102 2.594(10) . . ?
C1011 C105 2.585(9) . . ?
C102 C1031 2.580(11) . . ?
C102 C104 2.303(8) . . ?
C102 C105 2.299(9) . . ?
C102 H1021a 2.046(6) . . ?
C102 H1021b 2.054(5) . . ?
C102 H1021c 2.031(6) . . ?
C1021 C103 2.610(9) . . ?
C103 C1041 2.603(9) . . ?
C103 C105 2.308(10) . . ?
C103 H1031a 2.084(7) . . ?
C103 H1031b 2.089(7) . . ?
C103 H1031c 2.037(7) . . ?
C1031 C104 2.603(11) . . ?
C104 C1051 2.622(12) . . ?
C104 H1041a 2.012(6) . . ?
C104 H1041b 2.019(6) . . ?
C104 H1041c 2.051(5) . . ?
C1041 C105 2.607(10) . . ?
C105 H1011c 2.664(7) . . ?
C105 H1051a 2.046(7) . . ?
C105 H1051b 2.040(6) . . ?
C105 H1051c 2.038(6) . . ?
P2 C2112 2.831(7) . . ?
P2 C2116 2.765(7) . . ?
P2 C2122 2.781(7) . . ?
P2 C2126 2.851(6) . . ?
P2 C2132 2.804(7) . . ?
P2 C2136 2.819(7) . . ?
C2111 C2113 2.397(9) . . ?
C2111 C2114 2.768(10) . . ?
C2111 C2115 2.409(10) . . ?
C2111 C2121 2.848(8) . . ?
C2111 C2131 2.882(9) . . ?
C2111 H2112 2.053(5) . . ?
C2111 H2116 2.058(5) . . ?
C2111 H2126 2.589(5) . . ?
C2112 C2114 2.368(11) . . ?
C2112 C2115 2.749(10) . . ?
C2112 C2116 2.383(8) . . ?
C2112 H2113 2.049(6) . . ?
C2113 C2115 2.360(9) . . ?
C2113 C2116 2.741(8) . . ?
C2113 H2112 2.063(9) . . ?
C2113 H2114 1.995(9) . . ?
C2114 C2116 2.385(10) . . ?
C2114 H2113 2.010(7) . . ?
C2114 H2115 2.047(7) . . ?
C2115 H2114 2.052(7) . . ?
C2115 H2116 2.064(8) . . ?
C2116 H2115 2.059(7) . . ?
C2116 H2126 2.560(6) . . ?
C2121 C2123 2.413(9) . . ?
C2121 C2124 2.771(9) . . ?
C2121 C2125 2.389(9) . . ?
C2121 C2131 2.819(8) . . ?
C2121 H2122 2.064(6) . . ?
C2121 H2126 2.032(6) . . ?
C2121 H2136 2.535(5) . . ?
C2122 C2124 2.385(11) . . ?
C2122 C2125 2.744(12) . . ?
C2122 C2126 2.381(11) . . ?
C2122 H2123 2.051(7) . . ?
C2123 C2125 2.365(13) . . ?
C2123 C2126 2.752(11) . . ?
C2123 H2122 2.067(8) . . ?
C2123 H2124 2.004(8) . . ?
C2124 C2126 2.387(10) . . ?
C2124 H2123 2.029(9) . . ?
C2124 H2125 2.001(9) . . ?
C2125 H2124 2.067(8) . . ?
C2125 H2126 2.040(7) . . ?
C2126 H2125 2.053(6) . . ?
C2131 C2133 2.392(9) . . ?
C2131 C2134 2.774(10) . . ?
C2131 C2135 2.414(9) . . ?
C2131 H2112 2.580(7) . . ?
C2131 H2132 2.075(6) . . ?
C2131 H2136 2.047(6) . . ?
C2132 C2134 2.380(10) . . ?
C2132 C2135 2.752(10) . . ?
C2132 C2136 2.392(9) . . ?
C2132 O261 2.915(9) . . ?
C2132 H2133 2.042(7) . . ?
C2132 H2031a 2.476(7) . . ?
C2133 C2135 2.345(10) . . ?
C2133 C2136 2.743(10) . . ?
C2133 H2132 2.049(8) . . ?
C2133 H2134 2.009(8) . . ?
C2134 C2136 2.399(10) . . ?
C2134 H2133 2.006(8) . . ?
C2134 H2135 2.069(8) . . ?
C2135 H2134 2.020(8) . . ?
C2135 H2136 2.069(8) . . ?
C2136 H2135 2.070(7) . . ?
C21 O211 2.381(7) . . ?
C21 O212 2.283(6) . . ?
C21 C23 2.614(7) . . ?
C211 C212 2.361(8) . . ?
C211 C22 2.447(6) . . ?
C211 H212b 2.553(5) . . ?
C211 H212c 2.647(5) . . ?
C211 H21 2.086(5) . . ?
O211 O212 2.235(6) . . ?
O211 C212 2.631(8) . . ?
O211 C22 2.905(6) . . ?
O211 H212b 2.524(5) . . ?
O211 H212c 2.677(4) . . ?
O211 H242 2.520(4) . . ?
O212 H212a 1.984(4) . . ?
O212 H212b 1.985(4) . . ?
O212 H212c 1.979(4) . . ?
O212 H21 2.406(4) . . ?
C22 C24 2.640(8) . . ?
C22 C201 2.920(8) . . ?
C22 H21 2.020(5) . . ?
C22 H2011b 2.520(5) . . ?
C23 C241 2.514(8) . . ?
C23 C25 2.304(7) . . ?
C23 C26 2.515(6) . . ?
C23 H2116 2.635(5) . . ?
C24 C242 2.459(8) . . ?
C24 C246 2.503(10) . . ?
C24 C26 2.384(7) . . ?
C24 H242 2.620(5) . . ?
C24 H246 2.674(6) . . ?
C24 H25 2.141(5) . . ?
C241 C243 2.407(9) . . ?
C241 C244 2.800(9) . . ?
C241 C245 2.423(11) . . ?
C241 C25 2.558(8) . . ?
C241 H242 2.033(6) . . ?
C241 H246 2.070(6) . . ?
C242 C244 2.386(11) . . ?
C242 C245 2.743(12) . . ?
C242 C246 2.366(10) . . ?
C242 H243 2.042(6) . . ?
C243 C245 2.357(12) . . ?
C243 C246 2.741(10) . . ?
C243 H242 2.059(8) . . ?
C243 H244 2.010(8) . . ?
C244 C246 2.408(10) . . ?
C244 H243 2.013(9) . . ?
C244 H245 2.062(9) . . ?
C245 H244 2.058(8) . . ?
C245 H246 2.088(8) . . ?
C246 H245 2.045(8) . . ?
C25 C261 2.388(8) . . ?
C25 O262 2.721(7) . . ?
C26 O261 2.355(7) . . ?
C26 O262 2.327(7) . . ?
C26 H25 2.065(6) . . ?
C261 C262 2.357(10) . . ?
C261 H25 2.568(6) . . ?
C261 H262a 2.418(5) . . ?
O261 O262 2.154(7) . . ?
O261 C262 2.551(11) . . ?
O261 H2132 2.273(6) . . ?
O261 H262a 2.144(5) . . ?
O262 C263 2.315(11) . . ?
O262 H25 2.474(5) . . ?
O262 H262a 2.048(5) . . ?
O262 H262b 2.049(5) . . ?
O262 H263b 2.478(5) . . ?
O262 H263c 2.487(6) . . ?
C262 H263a 1.959(9) . . ?
C262 H263b 1.939(9) . . ?
C262 H263c 1.937(10) . . ?
C263 H262a 1.932(13) . . ?
C263 H262b 1.927(13) . . ?
C201 C2021 2.593(9) . . ?
C201 C203 2.284(8) . . ?
C201 C204 2.283(7) . . ?
C201 C2051 2.598(9) . . ?
C201 H2011a 2.051(5) . . ?
C201 H2011b 2.060(5) . . ?
C201 H2011c 2.033(5) . . ?
C2011 C202 2.585(9) . . ?
C2011 C205 2.580(8) . . ?
C202 C2031 2.584(9) . . ?
C202 C204 2.296(7) . . ?
C202 C205 2.300(8) . . ?
C202 H2021a 2.046(6) . . ?
C202 H2021b 2.047(5) . . ?
C202 H2021c 2.051(6) . . ?
C202 H2031c 2.666(6) . . ?
C2021 C203 2.617(8) . . ?
C203 C2041 2.575(9) . . ?
C203 C205 2.290(9) . . ?
C203 H2031a 2.025(6) . . ?
C203 H2031b 2.022(6) . . ?
C203 H2031c 2.064(7) . . ?
C2031 C204 2.606(11) . . ?
C204 C2051 2.602(10) . . ?
C204 H2041a 2.047(6) . . ?
C204 H2041b 2.050(5) . . ?
C204 H2041c 2.041(5) . . ?
C204 H2051a 2.552(7) . . ?
C2041 C205 2.588(8) . . ?
C2041 H2051a 2.674(9) . . ?
C205 H2011a 2.675(5) . . ?
C205 H2051a 1.923(6) . . ?
C205 H2051b 1.934(7) . . ?
C205 H2051c 2.073(6) . . ?
H1112 H1113 2.3288(17) . . ?
H1112 H163a 2.3338(14) . '2 757' ?
H1113 H1114 2.3732(13) . . ?
H1113 H146 2.3239(13) . '2 756' ?
H1114 H1115 2.3037(13) . . ?
H1115 H1116 2.3420(16) . . ?
H1122 H1123 2.3476(17) . . ?
H1122 H1021c 2.3231(14) . . ?
H1123 H1124 2.3427(17) . . ?
H1124 H1125 2.264(2) . . ?
H1125 H1126 2.3920(18) . . ?
H1132 H1133 2.3450(12) . . ?
H1132 H1031c 2.276(2) . . ?
H1132 H1041a 2.0109(11) . . ?
H1133 H1134 2.3008(13) . . ?
H1134 H1135 2.3665(17) . . ?
H1135 H1136 2.3559(12) . . ?
H112a H112b 1.5513(8) . . ?
H112a H112c 1.5514(15) . . ?
H112b H112c 1.5514(9) . . ?
H142 H143 2.3406(11) . . ?
H143 H144 2.325(2) . . ?
H144 H145 2.2828(13) . . ?
H145 H146 2.3791(11) . . ?
H145 H163b 2.2726(12) . '1 554' ?
H146 H15 2.3173(15) . . ?
H162a H162b 1.5515(8) . . ?
H162a H163a 2.2149(11) . . ?
H162a H163c 2.2195(13) . . ?
H162b H163a 2.222(2) . . ?
H162b H163b 2.2122(13) . . ?
H163a H163b 1.5511(9) . . ?
H163a H163c 1.5513(10) . . ?
H163b H163c 1.5514(8) . . ?
H1011a H1011b 1.5513(8) . . ?
H1011a H1011c 1.5353(8) . . ?
H1011b H1011c 1.5488(16) . . ?
H1021a H1021b 1.5512(10) . . ?
H1021a H1021c 1.5498(10) . . ?
H1021a H242 2.293(2) . '2 666' ?
H1021b H1021c 1.5420(8) . . ?
H1021c H1031b 2.2539(12) . . ?
H1031a H1031b 1.5513(10) . . ?
H1031a H1031c 1.5016(7) . . ?
H1031b H1031c 1.5438(11) . . ?
H1041a H1041b 1.5513(10) . . ?
H1041a H1041c 1.5566(9) . . ?
H1041b H1041c 1.5816(12) . . ?
H1041b H1051c 2.3226(13) . . ?
H1051a H1051b 1.5513(9) . . ?
H1051a H1051c 1.5482(9) . . ?
H1051b H1051c 1.5507(9) . . ?
H2112 H2113 2.3703(16) . . ?
H2113 H2114 2.2787(13) . . ?
H2114 H2115 2.368(2) . . ?
H2115 H2116 2.3740(16) . . ?
H2122 H2123 2.3670(12) . . ?
H2122 H2021c 2.339(2) . . ?
H2123 H2124 2.2920(15) . . ?
H2124 H2125 2.3431(14) . . ?
H2125 H2126 2.3635(12) . . ?
H2132 H2133 2.3465(11) . . ?
H2132 H2041c 2.2344(12) . . ?
H2133 H2134 2.2911(14) . . ?
H2134 H2135 2.3740(16) . . ?
H2135 H2136 2.3562(11) . . ?
H212a H212b 1.5513(10) . . ?
H212a H212c 1.5511(10) . . ?
H212b H212c 1.5513(10) . . ?
H242 H243 2.3385(12) . . ?
H243 H244 2.3146(15) . . ?
H244 H245 2.384(2) . . ?
H245 H246 2.3736(13) . . ?
H246 H25 2.2915(15) . . ?
H262a H262b 1.5513(9) . . ?
H262a H263a 2.2640(12) . . ?
H262a H263c 2.2491(13) . . ?
H262b H263a 2.2571(16) . . ?
H262b H263b 2.2561(13) . . ?
H263a H263b 1.5514(8) . . ?
H263a H263c 1.5513(13) . . ?
H263b H263c 1.5514(9) . . ?
H2011a H2011b 1.5515(8) . . ?
H2011a H2011c 1.5311(9) . . ?
H2011b H2011c 1.5481(10) . . ?
H2021a H2021b 1.5514(10) . . ?
H2021a H2021c 1.5523(11) . . ?
H2021b H2021c 1.5565(8) . . ?
H2021c H2031c 2.1935(13) . . ?
H2031a H2031b 1.5514(9) . . ?
H2031a H2031c 1.5567(15) . . ?
H2031b H2031c 1.5824(9) . . ?
H2041a H2041b 1.5515(10) . . ?
H2041a H2041c 1.5274(10) . . ?
H2041a H2051a 2.2601(11) . . ?
H2041b H2041c 1.5476(9) . . ?
H2051a H2051b 1.5513(10) . . ?
H2051a H2051c 1.6540(16) . . ?
H2051b H2051c 1.5730(10) . . ?

loop_
_geom_hbond_atom_site_label_D
_geom_hbond_atom_site_label_H
_geom_hbond_atom_site_label_A
_geom_hbond_site_symmetry_D
_geom_hbond_site_symmetry_H
_geom_hbond_site_symmetry_A
_geom_hbond_distance_DH
_geom_hbond_distance_HA
_geom_hbond_distance_DA
_geom_hbond_angle_DHA
_geom_hbond_publ_flag
? ? ? ? ? ? ? ? ? ? ?

loop_
_geom_torsion_atom_site_label_1
_geom_torsion_atom_site_label_2
_geom_torsion_atom_site_label_3
_geom_torsion_atom_site_label_4
_geom_torsion_site_symmetry_1
_geom_torsion_site_symmetry_2
_geom_torsion_site_symmetry_3
_geom_torsion_site_symmetry_4
_geom_torsion
_geom_torsion_publ_flag
? ? ? ? ? ? ? ? ? ?
